data_7015293
loop_
_publ_author_name
'Kopylovich, Maximilian N.'
'Mac Leod, Tatiana C. O.'
'Mahmudov, Kamran T.'
'Guedes da Silva, M F\'atima C'
'Pombeiro, Armando J. L.'

_publ_section_title
;
 Zinc(ii) ortho-hydroxyphenylhydrazo-\b-diketonate complexes and their
 catalytic ability towards diastereoselective nitroaldol (Henry)
 reaction.
;
_journal_issue 19
_journal_name_full 'Dalton transactions (Cambridge, England : 2003)'
_journal_page_first 5352
_journal_page_last 5361
_journal_paper_doi 10.1039/c0dt01457e
_journal_volume 40
_journal_year 2011
_chemical_formula_moiety 'C24 H28 N4 O8 Zn2'
_chemical_formula_sum 'C24 H28 N4 O8 Zn2'
_chemical_formula_weight 631.24
_chemical_name_systematic
;
?
;
_space_group_IT_number 2
_symmetry_cell_setting triclinic
_symmetry_space_group_name_Hall '-P 1'
_symmetry_space_group_name_H-M 'P -1'
_atom_sites_solution_hydrogens geom
_atom_sites_solution_primary direct
_atom_sites_solution_secondary difmap
_audit_creation_method SHELXL-97
_cell_angle_alpha 93.178(2)
_cell_angle_beta 103.423(3)
_cell_angle_gamma 111.763(2)
_cell_formula_units_Z 1
_cell_length_a 8.0218(4)
_cell_length_b 8.8006(3)
_cell_length_c 10.3280(5)
_cell_measurement_reflns_used 1847
_cell_measurement_temperature 150(2)
_cell_measurement_theta_max 25.93
_cell_measurement_theta_min 2.84
_cell_volume 650.53(5)
_computing_cell_refinement 'Bruker SAINT'
_computing_data_collection 'Bruker APEX2'
_computing_data_reduction 'Bruker SAINT'
_computing_molecular_graphics 'Bruker SHELXTL'
_computing_publication_material 'Bruker SHELXTL'
_computing_structure_refinement 'SHELXL-97 (Sheldrick, 2008)'
_computing_structure_solution 'SHELXS-97 (Sheldrick, 2008)'
_diffrn_ambient_temperature 150(2)
_diffrn_measured_fraction_theta_full 0.970
_diffrn_measured_fraction_theta_max 0.970
_diffrn_measurement_device_type 'Bruker APEX-II CCD'
_diffrn_measurement_method '\f and \w scans'
_diffrn_radiation_monochromator graphite
_diffrn_radiation_source 'fine-focus sealed tube'
_diffrn_radiation_type MoK\a
_diffrn_radiation_wavelength 0.71073
_diffrn_reflns_av_R_equivalents 0.0415
_diffrn_reflns_av_sigmaI/netI 0.0545
_diffrn_reflns_limit_h_max 9
_diffrn_reflns_limit_h_min -9
_diffrn_reflns_limit_k_max 10
_diffrn_reflns_limit_k_min -10
_diffrn_reflns_limit_l_max 12
_diffrn_reflns_limit_l_min -12
_diffrn_reflns_number 6173
_diffrn_reflns_theta_full 25.35
_diffrn_reflns_theta_max 25.35
_diffrn_reflns_theta_min 2.84
_exptl_absorpt_coefficient_mu 1.899
_exptl_absorpt_correction_T_max 0.8629
_exptl_absorpt_correction_T_min 0.6381
_exptl_absorpt_correction_type multi-scan
_exptl_absorpt_process_details sadabs
_exptl_crystal_colour orange
_exptl_crystal_density_diffrn 1.611
_exptl_crystal_density_method 'not measured'
_exptl_crystal_description prism
_exptl_crystal_F_000 324
_exptl_crystal_size_max 0.26
_exptl_crystal_size_mid 0.09
_exptl_crystal_size_min 0.08
_refine_diff_density_max 0.404
_refine_diff_density_min -0.395
_refine_diff_density_rms 0.082
_refine_ls_extinction_method none
_refine_ls_goodness_of_fit_ref 0.969
_refine_ls_hydrogen_treatment mixed
_refine_ls_matrix_type full
_refine_ls_number_parameters 178
_refine_ls_number_reflns 2320
_refine_ls_number_restraints 0
_refine_ls_restrained_S_all 0.969
_refine_ls_R_factor_all 0.0468
_refine_ls_R_factor_gt 0.0337
_refine_ls_shift/su_max 0.003
_refine_ls_shift/su_mean 0.000
_refine_ls_structure_factor_coef Fsqd
_refine_ls_weighting_details 'calc w=1/[\s^2^(Fo^2^)+(0.0423P)^2^+0.0048P] where P=(Fo^2^+2Fc^2^)/3'
_refine_ls_weighting_scheme calc
_refine_ls_wR_factor_gt 0.0734
_refine_ls_wR_factor_ref 0.0793
_reflns_number_gt 1915
_reflns_number_total 2320
_reflns_threshold_expression >2sigma(I)
_cod_data_source_file c0dt01457e.txt
_cod_data_source_block Compound5
_cod_original_cell_volume 650.52(5)
_cod_database_code 7015293

loop_
_symmetry_equiv_pos_as_xyz
'x, y, z'
'-x, -y, -z'

loop_
_atom_site_label
_atom_site_type_symbol
_atom_site_fract_x
_atom_site_fract_y
_atom_site_fract_z
_atom_site_U_iso_or_equiv
_atom_site_adp_type
_atom_site_occupancy
_atom_site_symmetry_multiplicity
_atom_site_calc_flag
_atom_site_refinement_flags
_atom_site_disorder_assembly
_atom_site_disorder_group
Zn1 Zn 0.41933(5) 0.33715(4) 0.39891(4) 0.01735(13) Uani 1 1 d . . .
O1 O 0.3615(3) 0.5353(2) 0.4263(2) 0.0183(5) Uani 1 1 d . . .
O2 O -0.1598(3) -0.3006(3) 0.3005(2) 0.0305(6) Uani 1 1 d . . .
O3 O 0.1913(3) 0.1724(2) 0.2593(2) 0.0212(5) Uani 1 1 d . . .
O4 O 0.5886(3) 0.3976(3) 0.2771(2) 0.0244(5) Uani 1 1 d . . .
H4 H 0.664(5) 0.486(4) 0.286(4) 0.029 Uiso 1 1 d . . .
N1 N 0.3854(3) 0.1553(3) 0.5136(3) 0.0162(5) Uani 1 1 d . . .
N2 N 0.2556(3) 0.0101(3) 0.4950(3) 0.0177(6) Uani 1 1 d . . .
C1 C 0.1105(4) -0.0521(3) 0.3814(3) 0.0174(7) Uani 1 1 d . . .
C2 C -0.0162(4) -0.2179(4) 0.3906(3) 0.0208(7) Uani 1 1 d . . .
C3 C 0.0325(4) -0.2896(4) 0.5158(4) 0.0258(8) Uani 1 1 d . . .
H3A H -0.0718 -0.3930 0.5151 0.039 Uiso 1 1 calc R . .
H3B H 0.0570 -0.2104 0.5954 0.039 Uiso 1 1 calc R . .
H3C H 0.1440 -0.3120 0.5185 0.039 Uiso 1 1 calc R . .
C4 C 0.0795(4) 0.0301(4) 0.2681(3) 0.0192(7) Uani 1 1 d . . .
C5 C -0.0920(4) -0.0475(4) 0.1517(4) 0.0299(8) Uani 1 1 d . . .
H5A H -0.0911 0.0295 0.0866 0.045 Uiso 1 1 calc R . .
H5B H -0.2032 -0.0728 0.1844 0.045 Uiso 1 1 calc R . .
H5C H -0.0938 -0.1500 0.1079 0.045 Uiso 1 1 calc R . .
C6 C 0.5212(4) 0.1998(4) 0.6401(3) 0.0175(7) Uani 1 1 d . . .
C7 C 0.6514(4) 0.3652(4) 0.6677(3) 0.0168(7) Uani 1 1 d . . .
C8 C 0.7905(4) 0.4203(4) 0.7898(3) 0.0233(7) Uani 1 1 d . . .
H8 H 0.8800 0.5314 0.8101 0.028 Uiso 1 1 calc R . .
C9 C 0.7971(5) 0.3122(4) 0.8811(4) 0.0294(8) Uani 1 1 d . . .
H9 H 0.8917 0.3502 0.9642 0.035 Uiso 1 1 calc R . .
C10 C 0.6696(4) 0.1509(4) 0.8539(3) 0.0272(8) Uani 1 1 d . . .
H10 H 0.6768 0.0787 0.9181 0.033 Uiso 1 1 calc R . .
C11 C 0.5305(4) 0.0929(4) 0.7333(3) 0.0228(7) Uani 1 1 d . . .
H11 H 0.4422 -0.0187 0.7145 0.027 Uiso 1 1 calc R . .
C12 C 0.5325(6) 0.3484(5) 0.1349(4) 0.0542(12) Uani 1 1 d . . .
H12A H 0.4711 0.2274 0.1136 0.081 Uiso 1 1 calc R . .
H12B H 0.6423 0.3870 0.1000 0.081 Uiso 1 1 calc R . .
H12C H 0.4454 0.3971 0.0930 0.081 Uiso 1 1 calc R . .

loop_
_atom_site_aniso_label
_atom_site_aniso_U_11
_atom_site_aniso_U_22
_atom_site_aniso_U_33
_atom_site_aniso_U_23
_atom_site_aniso_U_13
_atom_site_aniso_U_12
Zn1 0.0178(2) 0.0111(2) 0.0191(2) 0.00258(14) 0.00400(14) 0.00185(15)
O1 0.0196(10) 0.0114(11) 0.0196(12) 0.0026(9) 0.0027(9) 0.0029(9)
O2 0.0230(12) 0.0179(12) 0.0385(16) 0.0001(11) 0.0066(12) -0.0038(10)
O3 0.0209(11) 0.0128(11) 0.0224(13) 0.0016(9) 0.0017(9) 0.0012(9)
O4 0.0250(12) 0.0151(12) 0.0251(14) 0.0008(10) 0.0083(10) -0.0016(10)
N1 0.0170(12) 0.0113(13) 0.0194(15) 0.0024(11) 0.0069(11) 0.0034(11)
N2 0.0164(12) 0.0125(13) 0.0261(16) 0.0028(11) 0.0102(11) 0.0051(11)
C1 0.0149(15) 0.0097(15) 0.0249(18) -0.0014(13) 0.0065(13) 0.0018(13)
C2 0.0168(16) 0.0138(16) 0.032(2) -0.0004(14) 0.0130(15) 0.0035(14)
C3 0.0271(17) 0.0144(17) 0.037(2) 0.0060(15) 0.0152(16) 0.0059(14)
C4 0.0182(15) 0.0145(17) 0.0261(19) -0.0003(14) 0.0101(14) 0.0058(14)
C5 0.0188(16) 0.0220(18) 0.035(2) 0.0043(16) 0.0002(15) -0.0026(14)
C6 0.0169(15) 0.0149(16) 0.0218(18) -0.0005(13) 0.0072(13) 0.0067(13)
C7 0.0196(15) 0.0169(16) 0.0165(17) 0.0024(13) 0.0077(13) 0.0084(13)
C8 0.0225(16) 0.0146(17) 0.0264(19) -0.0009(14) 0.0021(14) 0.0036(14)
C9 0.0337(19) 0.029(2) 0.0227(19) 0.0000(15) -0.0003(15) 0.0149(16)
C10 0.0327(18) 0.0252(19) 0.024(2) 0.0090(15) 0.0045(15) 0.0133(16)
C11 0.0249(16) 0.0151(17) 0.030(2) 0.0048(14) 0.0099(15) 0.0085(14)
C12 0.064(3) 0.043(3) 0.026(2) -0.0066(19) 0.019(2) -0.014(2)

loop_
_atom_type_symbol
_atom_type_description
_atom_type_scat_dispersion_real
_atom_type_scat_dispersion_imag
_atom_type_scat_source
C C 0.0033 0.0016 'International Tables Vol C Tables 4.2.6.8 and 6.1.1.4'
H H 0.0000 0.0000 'International Tables Vol C Tables 4.2.6.8 and 6.1.1.4'
N N 0.0061 0.0033 'International Tables Vol C Tables 4.2.6.8 and 6.1.1.4'
O O 0.0106 0.0060 'International Tables Vol C Tables 4.2.6.8 and 6.1.1.4'
Zn Zn 0.2839 1.4301 'International Tables Vol C Tables 4.2.6.8 and 6.1.1.4'

loop_
_geom_angle_atom_site_label_1
_geom_angle_atom_site_label_2
_geom_angle_atom_site_label_3
_geom_angle
_geom_angle_site_symmetry_1
_geom_angle_site_symmetry_3
_geom_angle_publ_flag
O1 Zn1 O4 103.86(9) . . ?
O1 Zn1 N1 126.31(9) . . ?
O4 Zn1 N1 127.15(9) . . ?
O1 Zn1 O3 104.79(8) . . ?
O4 Zn1 O3 96.89(9) . . ?
N1 Zn1 O3 86.38(9) . . ?
O1 Zn1 O1 81.84(8) . 2_666 ?
O4 Zn1 O1 93.10(8) . 2_666 ?
N1 Zn1 O1 80.03(9) . 2_666 ?
O3 Zn1 O1 166.23(8) . 2_666 ?
O1 Zn1 Zn1 42.41(6) . 2_666 ?
O4 Zn1 Zn1 100.98(7) . 2_666 ?
N1 Zn1 Zn1 105.19(8) . 2_666 ?
O3 Zn1 Zn1 145.65(6) . 2_666 ?
O1 Zn1 Zn1 39.43(5) 2_666 2_666 ?
C7 O1 Zn1 123.89(19) 2_666 . ?
C7 O1 Zn1 111.93(17) 2_666 2_666 ?
Zn1 O1 Zn1 98.16(8) . 2_666 ?
C4 O3 Zn1 129.8(2) . . ?
C12 O4 Zn1 125.4(2) . . ?
C12 O4 H4 103(3) . . ?
Zn1 O4 H4 121(3) . . ?
N2 N1 C6 114.6(2) . . ?
N2 N1 Zn1 130.9(2) . . ?
C6 N1 Zn1 114.39(19) . . ?
N1 N2 C1 122.9(3) . . ?
N2 C1 C4 126.4(3) . . ?
N2 C1 C2 110.4(3) . . ?
C4 C1 C2 123.3(3) . . ?
O2 C2 C1 122.9(3) . . ?
O2 C2 C3 119.3(3) . . ?
C1 C2 C3 117.8(3) . . ?
C2 C3 H3A 109.5 . . ?
C2 C3 H3B 109.5 . . ?
H3A C3 H3B 109.5 . . ?
C2 C3 H3C 109.5 . . ?
H3A C3 H3C 109.5 . . ?
H3B C3 H3C 109.5 . . ?
O3 C4 C1 123.1(3) . . ?
O3 C4 C5 115.4(3) . . ?
C1 C4 C5 121.5(3) . . ?
C4 C5 H5A 109.5 . . ?
C4 C5 H5B 109.5 . . ?
H5A C5 H5B 109.5 . . ?
C4 C5 H5C 109.5 . . ?
H5A C5 H5C 109.5 . . ?
H5B C5 H5C 109.5 . . ?
C11 C6 C7 120.5(3) . . ?
C11 C6 N1 124.6(3) . . ?
C7 C6 N1 114.9(3) . . ?
O1 C7 C8 122.4(3) 2_666 . ?
O1 C7 C6 118.6(3) 2_666 . ?
C8 C7 C6 119.0(3) . . ?
C9 C8 C7 119.6(3) . . ?
C9 C8 H8 120.2 . . ?
C7 C8 H8 120.2 . . ?
C10 C9 C8 121.3(3) . . ?
C10 C9 H9 119.4 . . ?
C8 C9 H9 119.4 . . ?
C9 C10 C11 120.3(3) . . ?
C9 C10 H10 119.8 . . ?
C11 C10 H10 119.8 . . ?
C10 C11 C6 119.3(3) . . ?
C10 C11 H11 120.3 . . ?
C6 C11 H11 120.3 . . ?
O4 C12 H12A 109.5 . . ?
O4 C12 H12B 109.5 . . ?
H12A C12 H12B 109.5 . . ?
O4 C12 H12C 109.5 . . ?
H12A C12 H12C 109.5 . . ?
H12B C12 H12C 109.5 . . ?

loop_
_geom_bond_atom_site_label_1
_geom_bond_atom_site_label_2
_geom_bond_distance
_geom_bond_site_symmetry_2
_geom_bond_publ_flag
Zn1 O1 1.986(2) . ?
Zn1 O4 2.011(2) . ?
Zn1 N1 2.019(2) . ?
Zn1 O3 2.025(2) . ?
Zn1 O1 2.109(2) 2_666 ?
Zn1 Zn1 3.0955(7) 2_666 ?
O1 C7 1.354(3) 2_666 ?
O1 Zn1 2.109(2) 2_666 ?
O2 C2 1.236(4) . ?
O3 C4 1.264(3) . ?
O4 C12 1.423(4) . ?
O4 H4 0.77(4) . ?
N1 N2 1.283(3) . ?
N1 C6 1.419(4) . ?
N2 C1 1.361(4) . ?
C1 C4 1.431(4) . ?
C1 C2 1.460(4) . ?
C2 C3 1.503(5) . ?
C3 H3A 0.9800 . ?
C3 H3B 0.9800 . ?
C3 H3C 0.9800 . ?
C4 C5 1.500(4) . ?
C5 H5A 0.9800 . ?
C5 H5B 0.9800 . ?
C5 H5C 0.9800 . ?
C6 C11 1.392(4) . ?
C6 C7 1.407(4) . ?
C7 O1 1.354(3) 2_666 ?
C7 C8 1.396(4) . ?
C8 C9 1.382(4) . ?
C8 H8 0.9500 . ?
C9 C10 1.373(5) . ?
C9 H9 0.9500 . ?
C10 C11 1.385(4) . ?
C10 H10 0.9500 . ?
C11 H11 0.9500 . ?
C12 H12A 0.9800 . ?
C12 H12B 0.9800 . ?
C12 H12C 0.9800 . ?
